data_1531628
loop_
_publ_author_name
'Jeitschko, W.'
'Terbuechte, L.J.'
'Rodewald, U.C.'

_publ_section_title
;
 The ternary lanthanoid nickel arsenides Tb12 Ni30 As21 and Dy12 Ni30 As21
 with (La, Ce)12 Rh30 P21 type related structure
;
_journal_name_full 'Zeitschrift fuer Anorganische und Allgemeine Chemie'
_journal_page_first 2673
_journal_page_last 2679
_journal_volume 627
_journal_year 2001
_chemical_formula_sum 'As20.6 Dy12 Ni30'
_chemical_name_systematic 'Dy12 Ni30 As20.6'
_space_group_IT_number 176
_symmetry_space_group_name_Hall '-P 6c'
_symmetry_space_group_name_H-M 'P 63/m'
_cell_angle_alpha 90
_cell_angle_beta 90
_cell_angle_gamma 120
_cell_formula_units_Z 1
_cell_length_a 16.985
_cell_length_b 16.985
_cell_length_c 3.877
_cell_volume 968.629
_citation_journal_id_ASTM ZAACAB
_cod_data_source_file Jeitschko_ZAACAB_2001_52.cif
_cod_data_source_block As20.6Dy12Ni30
_cod_original_cell_volume 968.6293
_cod_database_code 1531628

loop_
_symmetry_equiv_pos_as_xyz
x,y,z
x-y,x,z+1/2
-y,x-y,z
-x,-y,z+1/2
-x+y,-x,z
y,-x+y,z+1/2
-x,-y,-z
-x+y,-x,-z-1/2
y,-x+y,-z
x,y,-z-1/2
x-y,x,-z
-y,x-y,-z-1/2

loop_
_atom_site_label
_atom_site_type_symbol
_atom_site_fract_x
_atom_site_fract_y
_atom_site_fract_z
_atom_site_occupancy
_atom_site_U_iso_or_equiv
Ni5 Ni 0.2293 0.5126 0.25 1 0.0
Ni2 Ni 0.0751 0.0483 0.25 0.24 0.0
Dy1 Dy 0.36077 0.23536 0.25 1 0.0
Ni3 Ni 0.1473 0.0877 0.25 0.76 0.0
Ni4 Ni 0.1806 0.2518 0.25 1 0.0
Ni1 Ni 0.0142 0.5646 0.25 1 0.0
Ni6 Ni 0.3474 0.0383 0.25 1 0.0
As5 As 0 0 0 0.25 0.0
As6 As 0 0 0.25 0.05 0.0
Dy2 Dy 0.56128 0.1776 0.25 1 0.0
As3 As 0.2801 0.4114 0.25 1 0.0
As4 As 0.3333 0.6667 0.25 1 0.0
As2 As 0.0776 0.4659 0.25 1 0.0
As1 As 0.0253 0.2134 0.25 1 0.0
